data_7234475
loop_
_publ_author_name
'Junwei Yang'
'Moyun Chen'
'Ji Ma'
'Wei Huang'
'Haoyun Zhu'
'Yuli Huang'
'Weizhi Wang'

_publ_section_title
;
 Boronate ester post-functionalization of PPEs: versatile building blocks
 for poly(2,2'-(1-(4-(1,2-di(thiophen-2-yl)vinyl)phenyl)-2-
 (2,5-dioctylphenyl)ethene-1,2-diyl)dithiophene) and application in field
 effect transistors
;
_journal_name_full 'Journal of Materials Chemistry C'
_journal_page_first 10074
_journal_page_last 10078
_journal_paper_doi 10.1039/C5TC02298C
_journal_volume 3
_journal_year 2015
_chemical_formula_sum 'C22 H16 S2'
_chemical_formula_weight 344.47
_space_group_IT_number 4
_space_group_name_Hall 'P 2yb'
_space_group_name_H-M_alt 'P 1 21 1'
_symmetry_cell_setting monoclinic
_symmetry_space_group_name_H-M 'P 1 21 1'
_atom_sites_solution_hydrogens geom
_atom_sites_solution_primary direct
_atom_sites_solution_secondary difmap
_cell_angle_alpha 90.00
_cell_angle_beta 105.875(19)
_cell_angle_gamma 90.00
_cell_formula_units_Z 2
_cell_length_a 9.831(5)
_cell_length_b 9.580(4)
_cell_length_c 10.090(3)
_cell_measurement_reflns_used 1010
_cell_measurement_temperature 296(2)
_cell_measurement_theta_max 19.17
_cell_measurement_theta_min 2.56
_cell_volume 914.0(7)
_computing_cell_refinement 'Bruker SAINT'
_computing_data_collection 'Bruker APEX2'
_computing_data_reduction 'Bruker SAINT'
_computing_molecular_graphics 'Bruker SHELXTL'
_computing_publication_material 'Bruker SHELXTL'
_computing_structure_refinement 'SHELXL-97 (Sheldrick, 2008)'
_computing_structure_solution 'SHELXS-97 (Sheldrick, 2008)'
_diffrn_ambient_temperature 296(2)
_diffrn_measured_fraction_theta_full 0.990
_diffrn_measured_fraction_theta_max 0.990
_diffrn_measurement_device_type 'Bruker APEX-II CCD'
_diffrn_measurement_method '\f and \w scans'
_diffrn_radiation_monochromator graphite
_diffrn_radiation_source 'fine-focus sealed tube'
_diffrn_radiation_type MoK\a
_diffrn_radiation_wavelength 0.71073
_diffrn_reflns_av_R_equivalents 0.0313
_diffrn_reflns_av_sigmaI/netI 0.0768
_diffrn_reflns_limit_h_max 11
_diffrn_reflns_limit_h_min -11
_diffrn_reflns_limit_k_max 11
_diffrn_reflns_limit_k_min -11
_diffrn_reflns_limit_l_max 11
_diffrn_reflns_limit_l_min -7
_diffrn_reflns_number 4612
_diffrn_reflns_theta_full 25.00
_diffrn_reflns_theta_max 25.00
_diffrn_reflns_theta_min 2.56
_exptl_absorpt_coefficient_mu 0.290
_exptl_absorpt_correction_T_max 0.9523
_exptl_absorpt_correction_T_min 0.9283
_exptl_absorpt_correction_type multi-scan
_exptl_absorpt_process_details SADABS
_exptl_crystal_colour yellow
_exptl_crystal_density_diffrn 1.251
_exptl_crystal_density_method 'not measured'
_exptl_crystal_description block
_exptl_crystal_F_000 360
_exptl_crystal_size_max 0.26
_exptl_crystal_size_mid 0.21
_exptl_crystal_size_min 0.17
_refine_diff_density_max 0.336
_refine_diff_density_min -0.373
_refine_diff_density_rms 0.073
_refine_ls_extinction_coef 0.066(8)
_refine_ls_extinction_expression Fc^*^=kFc[1+0.001xFc^2^\l^3^/sin(2\q)]^-1/4^
_refine_ls_extinction_method SHELXL
_refine_ls_goodness_of_fit_ref 1.070
_refine_ls_hydrogen_treatment constr
_refine_ls_matrix_type full
_refine_ls_number_parameters 218
_refine_ls_number_reflns 3082
_refine_ls_number_restraints 7
_refine_ls_restrained_S_all 1.091
_refine_ls_R_factor_all 0.1483
_refine_ls_R_factor_gt 0.1002
_refine_ls_shift/su_max 0.000
_refine_ls_shift/su_mean 0.000
_refine_ls_structure_factor_coef Fsqd
_refine_ls_weighting_details 'calc w=1/[\s^2^(Fo^2^)+(0.0200P)^2^+1.9000P] where P=(Fo^2^+2Fc^2^)/3'
_refine_ls_weighting_scheme calc
_refine_ls_wR_factor_gt 0.2058
_refine_ls_wR_factor_ref 0.2281
_reflns_number_gt 1902
_reflns_number_total 3082
_reflns_threshold_expression >2sigma(I)
_cod_data_source_file J-Mater-Chem-C-2015-3-10074.cif
_cod_data_source_block d
_cod_depositor_comments
;
The following automatic conversions were performed:

data item '_exptl_absorpt_correction_type' value 'Multi-scan' was
changed to 'multi-scan' in accordance with the built-in table derived
from the CIF Core dictionary named 'cif_core.dic' version 2.4.5 last
updated on 2014-11-21.

data item '_symmetry_cell_setting' value 'Monoclinic' was changed to
'monoclinic' in accordance with the built-in table derived from the
CIF Core dictionary named 'cif_core.dic' version 2.4.5 last updated
on 2014-11-21.

Automatic conversion script
Id: cif_fix_values 6909 2019-04-08 15:41:33Z antanas 
;
_cod_original_cell_volume 914.1(6)
_cod_original_sg_symbol_H-M 'P2(1)   '
_cod_database_code 7234475

loop_
_symmetry_equiv_pos_as_xyz
'x, y, z'
'-x, y+1/2, -z'

loop_
_atom_site_label
_atom_site_type_symbol
_atom_site_fract_x
_atom_site_fract_y
_atom_site_fract_z
_atom_site_U_iso_or_equiv
_atom_site_adp_type
_atom_site_occupancy
_atom_site_symmetry_multiplicity
_atom_site_calc_flag
_atom_site_refinement_flags
_atom_site_disorder_assembly
_atom_site_disorder_group
S1 S 0.6607(4) 0.2524(5) -0.0645(3) 0.1483(16) Uani 1 1 d . . .
S2 S 0.8351(4) 0.5491(5) 0.0676(4) 0.1492(15) Uani 1 1 d . . .
C14 C 1.0070(5) 0.3538(7) 0.2021(5) 0.0372(12) Uani 1 1 d . . .
H14 H 1.0467 0.2814 0.2616 0.045 Uiso 1 1 calc R . .
C17 C 0.8203(7) 0.3587(8) 0.4106(7) 0.0596(18) Uani 1 1 d D . .
C11 C 0.4881(8) 0.4002(8) 0.3673(8) 0.069(2) Uani 1 1 d . . .
H11 H 0.5339 0.4860 0.3810 0.083 Uiso 1 1 calc R . .
C12 C 0.7601(7) 0.3676(8) 0.2587(7) 0.0627(19) Uani 1 1 d . . .
C5 C 0.6232(8) 0.3341(9) 0.1919(8) 0.070(2) Uani 1 1 d . . .
C10 C 0.3944(9) 0.3682(11) 0.4363(8) 0.079(2) Uani 1 1 d . . .
H10 H 0.3766 0.4327 0.4985 0.095 Uiso 1 1 calc R . .
C2 C 0.4093(7) 0.3623(8) -0.0395(6) 0.0565(18) Uani 1 1 d . . .
H2 H 0.3395 0.4037 -0.0064 0.068 Uiso 1 1 calc R . .
C6 C 0.5179(8) 0.3021(8) 0.2723(7) 0.0629(19) Uani 1 1 d . . .
C21 C 0.9719(10) 0.4501(11) 0.6199(9) 0.089(3) Uani 1 1 d D . .
H21 H 1.0312 0.5201 0.6671 0.107 Uiso 1 1 calc R . .
C22 C 0.9135(8) 0.4623(9) 0.4815(7) 0.069(2) Uani 1 1 d D . .
H22 H 0.9352 0.5387 0.4342 0.083 Uiso 1 1 calc R . .
C3 C 0.4072(11) 0.3131(12) -0.1883(9) 0.097(3) Uani 1 1 d . . .
H3 H 0.3260 0.3178 -0.2617 0.117 Uiso 1 1 calc R . .
C1 C 0.5702(8) 0.3188(8) 0.0386(7) 0.064(2) Uani 1 1 d . . .
C9 C 0.3230(8) 0.2428(13) 0.4186(9) 0.084(3) Uani 1 1 d . . .
H9 H 0.2576 0.2236 0.4675 0.101 Uiso 1 1 calc R . .
C13 C 0.8595(7) 0.4177(8) 0.1736(7) 0.0584(18) Uani 1 1 d . . .
C7 C 0.4443(9) 0.1744(9) 0.2536(8) 0.074(2) Uani 1 1 d . . .
H7 H 0.4600 0.1092 0.1911 0.089 Uiso 1 1 calc R . .
C18 C 0.7978(9) 0.2404(11) 0.4924(10) 0.085(3) Uani 1 1 d D . .
H18 H 0.7426 0.1653 0.4504 0.101 Uiso 1 1 calc R . .
C8 C 0.3495(10) 0.1460(10) 0.3277(9) 0.082(3) Uani 1 1 d . . .
H8 H 0.3026 0.0606 0.3165 0.099 Uiso 1 1 calc R . .
C15 C 1.0698(11) 0.4361(14) 0.1113(12) 0.109(4) Uani 1 1 d . . .
H15 H 1.1608 0.4180 0.1053 0.131 Uiso 1 1 calc R . .
C19 C 0.8501(12) 0.2406(12) 0.6123(13) 0.105(3) Uani 1 1 d D . .
H19 H 0.8252 0.1670 0.6611 0.126 Uiso 1 1 calc R . .
C4 C 0.5240(13) 0.2661(11) -0.2024(9) 0.096(3) Uani 1 1 d . . .
H4 H 0.5321 0.2401 -0.2887 0.115 Uiso 1 1 calc R . .
C20 C 0.9447(12) 0.3374(12) 0.6900(10) 0.106(4) Uani 1 1 d D . .
H20 H 0.9866 0.3255 0.7838 0.128 Uiso 1 1 calc R . .
C16 C 0.9897(14) 0.5408(14) 0.0357(11) 0.108(4) Uani 1 1 d . . .
H16 H 1.0189 0.5988 -0.0251 0.130 Uiso 1 1 calc R . .

loop_
_atom_site_aniso_label
_atom_site_aniso_U_11
_atom_site_aniso_U_22
_atom_site_aniso_U_33
_atom_site_aniso_U_23
_atom_site_aniso_U_13
_atom_site_aniso_U_12
S1 0.159(3) 0.175(4) 0.105(2) -0.027(2) 0.027(2) 0.008(3)
S2 0.142(3) 0.139(3) 0.148(3) 0.018(3) 0.009(2) 0.008(3)
C14 0.023(2) 0.053(3) 0.039(3) -0.002(3) 0.015(2) 0.000(3)
C17 0.048(4) 0.071(5) 0.058(4) 0.013(4) 0.012(3) 0.002(4)
C11 0.067(5) 0.074(5) 0.064(5) 0.004(4) 0.013(4) -0.006(4)
C12 0.057(4) 0.063(5) 0.064(4) 0.004(4) 0.010(3) 0.002(4)
C5 0.074(5) 0.069(5) 0.063(4) 0.004(4) 0.013(4) 0.001(4)
C10 0.080(5) 0.097(7) 0.064(5) 0.004(5) 0.023(4) 0.010(6)
C2 0.062(4) 0.087(5) 0.025(3) 0.003(3) 0.019(3) -0.018(4)
C6 0.071(5) 0.065(5) 0.057(4) -0.003(4) 0.026(4) -0.009(4)
C21 0.085(6) 0.106(7) 0.066(6) -0.028(5) 0.001(5) 0.006(6)
C22 0.069(5) 0.088(6) 0.053(4) -0.014(4) 0.020(4) -0.007(4)
C3 0.084(6) 0.134(10) 0.062(5) 0.013(6) 0.002(5) -0.047(7)
C1 0.071(5) 0.072(5) 0.051(4) -0.004(4) 0.019(3) -0.004(4)
C9 0.053(5) 0.134(9) 0.069(5) 0.028(6) 0.020(4) -0.002(5)
C13 0.048(4) 0.067(5) 0.062(4) 0.010(4) 0.018(3) 0.000(3)
C7 0.080(6) 0.078(6) 0.064(5) -0.011(4) 0.021(4) -0.010(5)
C18 0.065(5) 0.087(6) 0.095(6) 0.045(6) 0.010(5) 0.018(5)
C8 0.086(6) 0.084(6) 0.065(5) 0.007(5) 0.001(5) -0.024(5)
C15 0.083(7) 0.143(11) 0.109(8) -0.064(8) 0.038(6) -0.036(7)
C19 0.106(8) 0.097(8) 0.137(10) -0.009(9) 0.077(8) -0.012(7)
C4 0.118(8) 0.105(8) 0.064(5) -0.021(5) 0.023(5) -0.030(7)
C20 0.117(8) 0.123(10) 0.071(6) 0.003(7) 0.012(6) 0.051(8)
C16 0.140(10) 0.117(9) 0.085(7) -0.006(6) 0.059(7) -0.058(8)

loop_
_atom_type_symbol
_atom_type_description
_atom_type_scat_dispersion_real
_atom_type_scat_dispersion_imag
_atom_type_scat_source
C C 0.0033 0.0016 'International Tables Vol C Tables 4.2.6.8 and 6.1.1.4'
H H 0.0000 0.0000 'International Tables Vol C Tables 4.2.6.8 and 6.1.1.4'
S S 0.1246 0.1234 'International Tables Vol C Tables 4.2.6.8 and 6.1.1.4'

loop_
_geom_angle_atom_site_label_1
_geom_angle_atom_site_label_2
_geom_angle_atom_site_label_3
_geom_angle
_geom_angle_site_symmetry_1
_geom_angle_site_symmetry_3
C4 S1 C1 92.6(5) . .
C13 S2 C16 96.5(6) . .
C15 C14 C13 101.9(7) . .
C15 C14 H14 129.0 . .
C13 C14 H14 129.0 . .
C22 C17 C18 116.2(7) . .
C22 C17 C12 120.3(7) . .
C18 C17 C12 123.4(7) . .
C10 C11 C6 119.8(8) . .
C10 C11 H11 120.1 . .
C6 C11 H11 120.1 . .
C5 C12 C17 123.7(7) . .
C5 C12 C13 119.1(6) . .
C17 C12 C13 117.2(6) . .
C12 C5 C1 123.3(7) . .
C12 C5 C6 120.6(7) . .
C1 C5 C6 116.0(6) . .
C11 C10 C9 122.1(9) . .
C11 C10 H10 118.9 . .
C9 C10 H10 118.9 . .
C3 C2 C1 98.3(6) . .
C3 C2 H2 130.9 . .
C1 C2 H2 130.9 . .
C7 C6 C11 118.0(7) . .
C7 C6 C5 120.4(7) . .
C11 C6 C5 121.5(7) . .
C20 C21 C22 121.0(9) . .
C20 C21 H21 119.5 . .
C22 C21 H21 119.5 . .
C21 C22 C17 119.6(8) . .
C21 C22 H22 120.2 . .
C17 C22 H22 120.2 . .
C4 C3 C2 115.8(8) . .
C4 C3 H3 122.1 . .
C2 C3 H3 122.1 . .
C5 C1 C2 119.7(6) . .
C5 C1 S1 125.9(6) . .
C2 C1 S1 114.3(5) . .
C10 C9 C8 119.4(8) . .
C10 C9 H9 120.3 . .
C8 C9 H9 120.3 . .
C14 C13 C12 118.9(6) . .
C14 C13 S2 113.3(5) . .
C12 C13 S2 127.2(5) . .
C8 C7 C6 120.0(8) . .
C8 C7 H7 120.0 . .
C6 C7 H7 120.0 . .
C19 C18 C17 119.3(11) . .
C19 C18 H18 120.3 . .
C17 C18 H18 120.3 . .
C7 C8 C9 120.6(9) . .
C7 C8 H8 119.7 . .
C9 C8 H8 119.7 . .
C16 C15 C14 117.7(9) . .
C16 C15 H15 121.1 . .
C14 C15 H15 121.1 . .
C18 C19 C20 128.0(12) . .
C18 C19 H19 116.0 . .
C20 C19 H19 116.0 . .
C3 C4 S1 118.9(8) . .
C3 C4 H4 120.6 . .
S1 C4 H4 120.6 . .
C21 C20 C19 115.7(9) . .
C21 C20 H20 122.2 . .
C19 C20 H20 122.2 . .
C15 C16 S2 110.4(8) . .
C15 C16 H16 124.8 . .
S2 C16 H16 124.8 . .

loop_
_geom_bond_atom_site_label_1
_geom_bond_atom_site_label_2
_geom_bond_distance
_geom_bond_site_symmetry_2
S1 C4 1.654(10) .
S1 C1 1.669(8) .
S2 C13 1.626(8) .
S2 C16 1.640(12) .
C14 C15 1.467(14) .
C14 C13 1.527(8) .
C14 H14 0.9300 .
C17 C22 1.407(9) .
C17 C18 1.454(10) .
C17 C12 1.487(9) .
C11 C10 1.334(11) .
C11 C6 1.429(11) .
C11 H11 0.9300 .
C12 C5 1.368(10) .
C12 C13 1.543(9) .
C5 C1 1.498(10) .
C5 C6 1.512(11) .
C10 C9 1.378(13) .
C10 H10 0.9300 .
C2 C3 1.569(11) .
C2 C1 1.617(9) .
C2 H2 0.9300 .
C6 C7 1.407(11) .
C21 C20 1.356(12) .
C21 C22 1.362(10) .
C21 H21 0.9300 .
C22 H22 0.9300 .
C3 C4 1.277(14) .
C3 H3 0.9300 .
C9 C8 1.378(13) .
C9 H9 0.9300 .
C7 C8 1.373(12) .
C7 H7 0.9300 .
C18 C19 1.178(11) .
C18 H18 0.9300 .
C8 H8 0.9300 .
C15 C16 1.370(16) .
C15 H15 0.9300 .
C19 C20 1.394(12) .
C19 H19 0.9300 .
C4 H4 0.9300 .
C20 H20 0.9300 .
C16 H16 0.9300 .
